data_7719976
loop_
_publ_author_name
'Talavera, Maria'
'G\'omez, Antonio'
'Otero, Nicol\'as'
'Pe\~na-Gallego, \'Angeles'
'Bola\~no, Sandra'

_publ_section_title
;
 Unprecedented 1,2-mesityl shift for the synthesis of iridafurans
;
_journal_name_full 'Dalton Transactions'
_journal_paper_doi 10.1039/D5DT02755A
_journal_year 2026
_chemical_formula_sum 'C47 H59 Cl2 F6 Ir O P2'
_chemical_formula_weight 1078.98
_space_group_crystal_system monoclinic
_space_group_IT_number 14
_space_group_name_Hall '-P 2ybc'
_space_group_name_H-M_alt 'P 1 21/c 1'
_atom_sites_solution_hydrogens geom
_audit_creation_method SHELXL-2019/2
_audit_update_record
;
2025-11-13 deposited with the CCDC.	2025-12-04 downloaded from the CCDC.
;
_cell_angle_alpha 90
_cell_angle_beta 111.899(2)
_cell_angle_gamma 90
_cell_formula_units_Z 4
_cell_length_a 14.0383(12)
_cell_length_b 19.3462(13)
_cell_length_c 18.1476(14)
_cell_measurement_reflns_used 9687
_cell_measurement_temperature 100(2)
_cell_measurement_theta_max 28.31
_cell_measurement_theta_min 2.34
_cell_volume 4573.0(6)
_computing_cell_refinement 'Bruker SAINT'
_computing_data_collection 'Bruker APEX4'
_computing_data_reduction 'Bruker SAINT'
_computing_structure_refinement 'SHELXL-2019/2 (Sheldrick, 2019)'
_diffrn_ambient_temperature 100(2)
_diffrn_measured_fraction_theta_full 1.000
_diffrn_measured_fraction_theta_max 0.992
_diffrn_measurement_device_type 'Bruker D8 Venture Photon II CMOS'
_diffrn_measurement_method '\f and \w scans'
_diffrn_radiation_type MoK\a
_diffrn_radiation_wavelength 0.71073
_diffrn_reflns_av_R_equivalents 0.0824
_diffrn_reflns_av_unetI/netI 0.0471
_diffrn_reflns_Laue_measured_fraction_full 1.000
_diffrn_reflns_Laue_measured_fraction_max 0.992
_diffrn_reflns_limit_h_max 18
_diffrn_reflns_limit_h_min -18
_diffrn_reflns_limit_k_max 25
_diffrn_reflns_limit_k_min -25
_diffrn_reflns_limit_l_max 24
_diffrn_reflns_limit_l_min -24
_diffrn_reflns_number 92957
_diffrn_reflns_point_group_measured_fraction_full 1.000
_diffrn_reflns_point_group_measured_fraction_max 0.992
_diffrn_reflns_theta_full 25.242
_diffrn_reflns_theta_max 28.478
_diffrn_reflns_theta_min 1.885
_diffrn_source 'Incoatec high brillance I\muS microsource'
_exptl_absorpt_coefficient_mu 3.166
_exptl_absorpt_correction_T_max 0.4920
_exptl_absorpt_correction_T_min 0.2983
_exptl_absorpt_correction_type multi-scan
_exptl_absorpt_process_details 'SADABS-2016/2 (Bruker AXS Inc.)'
_exptl_crystal_colour red
_exptl_crystal_density_diffrn 1.567
_exptl_crystal_density_method 'not measured'
_exptl_crystal_description plate
_exptl_crystal_F_000 2176
_exptl_crystal_size_max 0.151
_exptl_crystal_size_mid 0.079
_exptl_crystal_size_min 0.038
_refine_diff_density_max 2.117
_refine_diff_density_min -1.570
_refine_diff_density_rms 0.147
_refine_ls_extinction_method none
_refine_ls_goodness_of_fit_ref 1.040
_refine_ls_hydrogen_treatment constr
_refine_ls_matrix_type full
_refine_ls_number_parameters 555
_refine_ls_number_reflns 11471
_refine_ls_number_restraints 0
_refine_ls_restrained_S_all 1.040
_refine_ls_R_factor_all 0.0774
_refine_ls_R_factor_gt 0.0503
_refine_ls_shift/su_max 0.001
_refine_ls_shift/su_mean 0.000
_refine_ls_structure_factor_coef Fsqd
_refine_ls_weighting_details 'w=1/[\s^2^(Fo^2^)+(0.0588P)^2^+19.1427P] where P=(Fo^2^+2Fc^2^)/3'
_refine_ls_weighting_scheme calc
_refine_ls_wR_factor_gt 0.1214
_refine_ls_wR_factor_ref 0.1375
_reflns_Friedel_coverage 0.000
_reflns_number_gt 8396
_reflns_number_total 11471
_reflns_threshold_expression 'I > 2\s(I)'
_cod_data_source_file d5dt02755a1.cif
_cod_data_source_block 32106501_0m_a
_cod_original_sg_symbol_H-M 'P 21/c'
_cod_database_code 7719976
_shelx_shelxl_version_number 2019/2
_shelx_space_group_comment
;
The symmetry employed for this shelxl refinement is uniquely defined
by the following loop, which should always be used as a source of
symmetry information in preference to the above space-group names.
They are only intended as comments.
;
_shelx_estimated_absorpt_t_min 0.646
_shelx_estimated_absorpt_t_max 0.889

loop_
_space_group_symop_operation_xyz
'x, y, z'
'-x, y+1/2, -z+1/2'
'-x, -y, -z'
'x, -y-1/2, z-1/2'

loop_
_atom_site_label
_atom_site_type_symbol
_atom_site_fract_x
_atom_site_fract_y
_atom_site_fract_z
_atom_site_U_iso_or_equiv
_atom_site_adp_type
_atom_site_occupancy
_atom_site_site_symmetry_order
_atom_site_calc_flag
_atom_site_refinement_flags_posn
_atom_site_refinement_flags_adp
_atom_site_refinement_flags_occupancy
_atom_site_disorder_assembly
_atom_site_disorder_group
Cl1 Cl 0.6627(2) 1.02901(12) 0.41155(14) 0.0799(6) Uani 1 1 d . . . . .
Ir1A Ir 0.70841(13) 0.79274(6) 0.66641(8) 0.03090(19) Uani 0.897(18) 1 d . . P A 1
Ir1B Ir 0.728(3) 0.8049(18) 0.6639(9) 0.048(4) Uani 0.103(18) 1 d . . P A 2
P1 P 0.56204(15) 0.80467(9) 0.55629(10) 0.0457(4) Uani 1 1 d . . . . .
F1 F 0.4090(5) 0.9115(3) 0.3218(3) 0.0931(17) Uani 1 1 d . . . . .
O1 O 0.7741(3) 0.73280(19) 0.6014(2) 0.0376(9) Uani 1 1 d . . . . .
C1 C 0.8480(6) 0.8603(3) 0.7263(4) 0.0497(17) Uani 1 1 d . . . . .
Cl2 Cl 0.7573(2) 0.89637(14) 0.4186(2) 0.1033(9) Uani 1 1 d . . . . .
C2 C 0.7630(6) 0.9039(3) 0.6981(4) 0.0436(15) Uani 1 1 d . . . . .
F3 F 0.3307(7) 0.7952(3) 0.1969(4) 0.134(3) Uani 1 1 d . . . . .
C3 C 0.6918(5) 0.8824(3) 0.7351(3) 0.0392(14) Uani 1 1 d . . . . .
F4 F 0.4890(5) 0.8290(4) 0.2759(5) 0.120(2) Uani 1 1 d . . . . .
C4 C 0.7380(6) 0.8270(3) 0.7876(3) 0.0419(15) Uani 1 1 d . . . . .
F5 F 0.3685(6) 0.8060(3) 0.3249(4) 0.117(2) Uani 1 1 d . . . . .
C5 C 0.8346(6) 0.8124(3) 0.7811(4) 0.0469(16) Uani 1 1 d . . . . .
C6 C 0.9382(7) 0.8627(5) 0.7023(6) 0.076(3) Uani 1 1 d . . . . .
H6A H 0.915755 0.875985 0.646277 0.113 Uiso 1 1 calc R U . . .
H6B H 0.970724 0.817085 0.709856 0.113 Uiso 1 1 calc R U . . .
H6C H 0.987693 0.896782 0.734996 0.113 Uiso 1 1 calc R U . . .
C7 C 0.7519(7) 0.9677(4) 0.6480(5) 0.064(2) Uani 1 1 d . . . . .
H7A H 0.794201 1.004885 0.680687 0.096 Uiso 1 1 calc R U . . .
H7B H 0.679816 0.982153 0.626497 0.096 Uiso 1 1 calc R U . . .
H7C H 0.774482 0.957474 0.604135 0.096 Uiso 1 1 calc R U . . .
C8 C 0.5969(6) 0.9201(4) 0.7302(4) 0.0541(18) Uani 1 1 d . . . . .
H8A H 0.563339 0.939343 0.676749 0.081 Uiso 1 1 calc R U . . .
H8B H 0.615021 0.957651 0.769246 0.081 Uiso 1 1 calc R U . . .
H8C H 0.549893 0.888029 0.741360 0.081 Uiso 1 1 calc R U . . .
C9 C 0.6936(7) 0.7923(3) 0.8409(4) 0.057(2) Uani 1 1 d . . . . .
H9A H 0.618665 0.797077 0.818542 0.085 Uiso 1 1 calc R U . . .
H9B H 0.720965 0.813855 0.893502 0.085 Uiso 1 1 calc R U . . .
H9C H 0.711844 0.743160 0.845552 0.085 Uiso 1 1 calc R U . . .
C00P C 1.0048(5) 0.6026(3) 0.4736(3) 0.0344(12) Uani 1 1 d . . . . .
F010 F 0.2587(6) 0.8770(4) 0.2382(5) 0.134(3) Uani 1 1 d . . . . .
C10 C 0.9115(7) 0.7600(4) 0.8291(5) 0.077(3) Uani 1 1 d . . . . .
H10A H 0.946879 0.740084 0.796597 0.115 Uiso 1 1 calc R U . . .
H10B H 0.876244 0.723319 0.846123 0.115 Uiso 1 1 calc R U . . .
H10C H 0.961785 0.782509 0.875841 0.115 Uiso 1 1 calc R U . . .
C11 C 0.6645(5) 0.6963(3) 0.6786(3) 0.0326(12) Uani 1 1 d . . . . .
H11 H 0.621197 0.687596 0.707189 0.039 Uiso 1 1 calc R U . A 1
C12 C 0.6977(4) 0.6438(3) 0.6452(3) 0.0304(11) Uani 1 1 d . . . . .
C13 C 0.7560(4) 0.6683(3) 0.5989(3) 0.0289(11) Uani 1 1 d . . . . .
C21 C 0.7899(4) 0.6240(3) 0.5474(3) 0.0305(11) Uani 1 1 d . . . . .
C22 C 0.7218(5) 0.5744(3) 0.5006(3) 0.0331(12) Uani 1 1 d . . . . .
H22 H 0.658807 0.566600 0.507467 0.040 Uiso 1 1 calc R U . . .
C23 C 0.7439(5) 0.5364(3) 0.4442(3) 0.0355(12) Uani 1 1 d . . . . .
H23 H 0.695837 0.503400 0.412555 0.043 Uiso 1 1 calc R U . . .
C24 C 0.8357(5) 0.5462(2) 0.4337(3) 0.0321(12) Uani 1 1 d . . . . .
C25 C 0.8598(5) 0.5074(3) 0.3744(3) 0.0385(14) Uani 1 1 d . . . . .
H25 H 0.811359 0.475356 0.341416 0.046 Uiso 1 1 calc R U . . .
C26 C 0.9498(5) 0.5166(3) 0.3658(4) 0.0436(15) Uani 1 1 d . . . . .
H26 H 0.963612 0.491010 0.326184 0.052 Uiso 1 1 calc R U . . .
C27 C 1.0253(5) 0.5635(3) 0.4143(4) 0.0411(14) Uani 1 1 d . . . . .
C28 C 1.1199(6) 0.5736(4) 0.4059(4) 0.0528(18) Uani 1 1 d . . . . .
H28 H 1.133540 0.549612 0.365265 0.063 Uiso 1 1 calc R U . . .
C29 C 1.1936(6) 0.6176(4) 0.4556(5) 0.0559(18) Uani 1 1 d . . . . .
H29 H 1.257663 0.622752 0.449639 0.067 Uiso 1 1 calc R U . . .
C30 C 1.1741(6) 0.6539(4) 0.5135(4) 0.0518(17) Uani 1 1 d . . . . .
H30 H 1.225415 0.683767 0.547608 0.062 Uiso 1 1 calc R U . . .
C31 C 1.0791(5) 0.6478(3) 0.5235(4) 0.0404(13) Uani 1 1 d . . . . .
C32 C 1.0566(5) 0.6841(3) 0.5835(4) 0.0430(14) Uani 1 1 d . . . . .
H32 H 1.107378 0.713418 0.618943 0.052 Uiso 1 1 calc R U . . .
C33 C 0.9659(5) 0.6779(3) 0.5911(4) 0.0430(14) Uani 1 1 d . . . . .
H33 H 0.953762 0.703491 0.631364 0.052 Uiso 1 1 calc R U . . .
C34 C 0.8858(5) 0.6334(3) 0.5401(3) 0.0318(11) Uani 1 1 d . . . . .
C35 C 0.9089(4) 0.5943(3) 0.4822(3) 0.0320(12) Uani 1 1 d . . . . .
C41 C 0.6837(5) 0.5692(3) 0.6604(3) 0.0339(13) Uani 1 1 d . . . . .
C42 C 0.5865(5) 0.5377(3) 0.6283(3) 0.0403(14) Uani 1 1 d . . . . .
C43 C 0.5772(6) 0.4691(3) 0.6471(4) 0.0455(16) Uani 1 1 d . . . . .
H43 H 0.511952 0.447354 0.624850 0.055 Uiso 1 1 calc R U . . .
C44 C 0.6592(6) 0.4315(3) 0.6968(4) 0.0477(17) Uani 1 1 d . . . . .
C45 C 0.7544(5) 0.4639(3) 0.7289(4) 0.0418(14) Uani 1 1 d . . . . .
H45 H 0.811596 0.438529 0.763344 0.050 Uiso 1 1 calc R U . . .
C46 C 0.7681(5) 0.5327(3) 0.7116(3) 0.0378(13) Uani 1 1 d . . . . .
C47 C 0.4939(5) 0.5755(3) 0.5718(4) 0.0469(15) Uani 1 1 d . . . . .
H47A H 0.515257 0.606576 0.538230 0.070 Uiso 1 1 calc R U . . .
H47B H 0.461985 0.602454 0.602202 0.070 Uiso 1 1 calc R U . . .
H47C H 0.444230 0.541909 0.538357 0.070 Uiso 1 1 calc R U . . .
C48 C 0.6485(7) 0.3569(3) 0.7167(5) 0.066(2) Uani 1 1 d . . . . .
H48A H 0.576333 0.342999 0.692485 0.099 Uiso 1 1 calc R U . . .
H48B H 0.672333 0.351471 0.774471 0.099 Uiso 1 1 calc R U . . .
H48C H 0.690011 0.327732 0.696055 0.099 Uiso 1 1 calc R U . . .
C49 C 0.8717(5) 0.5658(3) 0.7492(4) 0.0441(15) Uani 1 1 d . . . . .
H49A H 0.897338 0.578956 0.707816 0.066 Uiso 1 1 calc R U . . .
H49B H 0.919395 0.533077 0.785830 0.066 Uiso 1 1 calc R U . . .
H49C H 0.865930 0.607164 0.778529 0.066 Uiso 1 1 calc R U . . .
C51 C 0.5598(7) 0.7529(4) 0.4727(4) 0.064(2) Uani 1 1 d . . . . .
H51A H 0.494389 0.759821 0.428232 0.095 Uiso 1 1 calc R U . . .
H51B H 0.567368 0.703992 0.487896 0.095 Uiso 1 1 calc R U . . .
H51C H 0.616460 0.766819 0.456794 0.095 Uiso 1 1 calc R U . . .
C52 C 0.4468(6) 0.7831(4) 0.5731(5) 0.065(2) Uani 1 1 d . . . . .
H52A H 0.387105 0.788635 0.523504 0.098 Uiso 1 1 calc R U . . .
H52B H 0.439837 0.813965 0.613651 0.098 Uiso 1 1 calc R U . . .
H52C H 0.450756 0.735139 0.591234 0.098 Uiso 1 1 calc R U . . .
C53 C 0.5340(7) 0.8905(4) 0.5116(4) 0.067(2) Uani 1 1 d . . . . .
H53A H 0.594776 0.908528 0.503698 0.101 Uiso 1 1 calc R U . . .
H53B H 0.515588 0.921576 0.546825 0.101 Uiso 1 1 calc R U . . .
H53C H 0.476657 0.887532 0.460236 0.101 Uiso 1 1 calc R U . . .
C61 C 0.1571(15) 0.8473(7) 0.3822(11) 0.153(7) Uani 1 1 d . . . . .
H1A H 0.098165 0.869133 0.339832 0.184 Uiso 1 1 calc R U . . .
H1B H 0.216713 0.878357 0.392735 0.184 Uiso 1 1 calc R U . . .
C62 C 0.1315(10) 0.8455(6) 0.4594(9) 0.125(5) Uani 1 1 d . . . . .
H62A H 0.091363 0.803090 0.457836 0.150 Uiso 1 1 calc R U . . .
H62B H 0.196935 0.841495 0.505654 0.150 Uiso 1 1 calc R U . . .
C63 C 0.0754(10) 0.9036(7) 0.4728(8) 0.121(4) Uani 1 1 d . . . . .
H63A H 0.007425 0.906312 0.428904 0.145 Uiso 1 1 calc R U . . .
H63B H 0.113084 0.946779 0.472225 0.145 Uiso 1 1 calc R U . . .
C64 C 0.0608(12) 0.8985(10) 0.5489(8) 0.154(7) Uani 1 1 d . . . . .
H64A H 0.010774 0.862083 0.545316 0.230 Uiso 1 1 calc R U . . .
H64B H 0.035395 0.942765 0.560563 0.230 Uiso 1 1 calc R U . . .
H64C H 0.126417 0.887366 0.591355 0.230 Uiso 1 1 calc R U . . .
C66 C 0.1800(16) 0.7829(15) 0.350(2) 0.291(18) Uani 1 1 d . . . . .
H66A H 0.133137 0.746617 0.353505 0.436 Uiso 1 1 calc R U . . .
H66B H 0.250969 0.769184 0.380793 0.436 Uiso 1 1 calc R U . . .
H66C H 0.171182 0.789856 0.294438 0.436 Uiso 1 1 calc R U . . .
C71 C 0.6579(8) 0.9509(5) 0.3630(5) 0.075(2) Uani 1 1 d . . . . .
H71A H 0.662961 0.959735 0.310834 0.090 Uiso 1 1 calc R U . . .
H71B H 0.591280 0.928052 0.353428 0.090 Uiso 1 1 calc R U . . .
P2 P 0.3779(2) 0.85396(11) 0.25725(13) 0.0718(7) Uani 1 1 d . . . . .
F2 F 0.3776(6) 0.9066(3) 0.1942(3) 0.111(2) Uani 1 1 d . . . . .

loop_
_atom_site_aniso_label
_atom_site_aniso_U_11
_atom_site_aniso_U_22
_atom_site_aniso_U_33
_atom_site_aniso_U_23
_atom_site_aniso_U_13
_atom_site_aniso_U_12
Cl1 0.0948(17) 0.0676(13) 0.0746(14) -0.0045(11) 0.0286(13) 0.0102(12)
Ir1A 0.0526(4) 0.0216(3) 0.0241(2) -0.0041(2) 0.0208(3) -0.0041(2)
Ir1B 0.061(7) 0.044(6) 0.029(3) -0.019(3) 0.006(2) 0.016(5)
P1 0.0688(12) 0.0380(8) 0.0291(8) -0.0024(6) 0.0170(8) 0.0068(7)
F1 0.134(5) 0.078(3) 0.056(3) -0.009(3) 0.023(3) 0.012(3)
O1 0.061(3) 0.0271(18) 0.034(2) -0.0071(16) 0.028(2) -0.0067(18)
C1 0.065(4) 0.040(3) 0.053(4) -0.026(3) 0.032(4) -0.013(3)
Cl2 0.115(2) 0.0700(15) 0.131(2) -0.0172(16) 0.0541(19) 0.0135(14)
C2 0.080(5) 0.028(3) 0.031(3) -0.009(2) 0.030(3) -0.006(3)
F3 0.217(8) 0.064(4) 0.072(4) -0.005(3) -0.005(5) 0.003(4)
C3 0.070(4) 0.028(3) 0.025(3) -0.008(2) 0.023(3) 0.006(3)
F4 0.104(5) 0.110(5) 0.159(7) 0.021(5) 0.064(5) 0.046(4)
C4 0.083(5) 0.025(3) 0.020(3) -0.008(2) 0.022(3) -0.007(3)
F5 0.162(7) 0.079(4) 0.100(5) 0.033(3) 0.038(5) 0.014(4)
C5 0.066(4) 0.032(3) 0.030(3) -0.014(2) 0.003(3) -0.001(3)
C6 0.087(6) 0.067(5) 0.084(6) -0.038(5) 0.044(5) -0.031(5)
C7 0.116(7) 0.037(3) 0.054(4) -0.003(3) 0.047(5) -0.016(4)
C8 0.081(5) 0.047(4) 0.038(4) -0.007(3) 0.027(4) 0.010(3)
C9 0.112(6) 0.030(3) 0.033(3) -0.003(3) 0.034(4) -0.008(3)
C00P 0.050(3) 0.027(2) 0.029(3) 0.011(2) 0.018(3) 0.011(2)
F010 0.126(6) 0.106(5) 0.130(6) 0.038(4) 0.003(5) 0.017(4)
C10 0.087(6) 0.053(4) 0.053(5) -0.025(4) -0.018(4) 0.015(4)
C11 0.053(3) 0.028(3) 0.022(2) -0.0012(19) 0.020(2) -0.004(2)
C12 0.041(3) 0.024(2) 0.032(3) -0.015(2) 0.020(2) -0.013(2)
C13 0.041(3) 0.025(2) 0.023(2) -0.0015(19) 0.015(2) -0.002(2)
C21 0.047(3) 0.023(2) 0.025(2) -0.0032(19) 0.017(2) -0.001(2)
C22 0.050(3) 0.026(2) 0.030(3) -0.003(2) 0.022(3) -0.004(2)
C23 0.061(4) 0.023(2) 0.025(3) 0.002(2) 0.018(3) -0.003(2)
C24 0.058(4) 0.020(2) 0.024(2) 0.0020(19) 0.022(3) 0.002(2)
C25 0.067(4) 0.027(3) 0.027(3) 0.003(2) 0.024(3) 0.008(3)
C26 0.077(5) 0.030(3) 0.034(3) 0.008(2) 0.032(3) 0.019(3)
C27 0.061(4) 0.036(3) 0.036(3) 0.011(2) 0.029(3) 0.016(3)
C28 0.071(5) 0.047(4) 0.054(4) 0.016(3) 0.039(4) 0.022(3)
C29 0.061(4) 0.056(4) 0.066(5) 0.015(4) 0.041(4) 0.017(4)
C30 0.055(4) 0.045(4) 0.055(4) 0.010(3) 0.021(3) 0.006(3)
C31 0.049(4) 0.039(3) 0.038(3) 0.011(3) 0.022(3) 0.006(3)
C32 0.049(4) 0.040(3) 0.040(3) -0.001(3) 0.016(3) -0.007(3)
C33 0.058(4) 0.036(3) 0.038(3) -0.004(3) 0.022(3) -0.002(3)
C34 0.050(3) 0.023(2) 0.025(3) 0.0001(19) 0.017(2) 0.001(2)
C35 0.047(3) 0.027(2) 0.026(3) 0.008(2) 0.017(2) 0.010(2)
C41 0.063(4) 0.018(2) 0.027(3) -0.0070(19) 0.024(3) -0.007(2)
C42 0.068(4) 0.032(3) 0.031(3) -0.010(2) 0.031(3) -0.011(3)
C43 0.071(5) 0.032(3) 0.046(4) -0.008(3) 0.037(3) -0.015(3)
C44 0.086(5) 0.027(3) 0.048(4) -0.002(3) 0.046(4) -0.003(3)
C45 0.067(4) 0.031(3) 0.037(3) 0.000(2) 0.031(3) 0.002(3)
C46 0.064(4) 0.027(3) 0.032(3) -0.001(2) 0.030(3) 0.000(3)
C47 0.053(4) 0.044(3) 0.045(4) -0.002(3) 0.020(3) -0.010(3)
C48 0.113(7) 0.029(3) 0.075(5) -0.002(3) 0.058(5) -0.006(4)
C49 0.063(4) 0.033(3) 0.041(3) -0.001(2) 0.024(3) 0.003(3)
C51 0.091(6) 0.055(4) 0.031(3) -0.015(3) 0.008(4) 0.012(4)
C52 0.059(5) 0.060(5) 0.069(5) -0.005(4) 0.016(4) 0.004(4)
C53 0.111(7) 0.048(4) 0.038(4) 0.000(3) 0.023(4) 0.022(4)
C61 0.231(19) 0.080(9) 0.222(18) -0.001(10) 0.170(17) -0.003(10)
C62 0.107(9) 0.078(8) 0.169(14) -0.034(8) 0.026(9) -0.006(7)
C63 0.115(10) 0.104(10) 0.116(11) -0.004(8) 0.011(8) 0.000(8)
C64 0.163(14) 0.23(2) 0.080(9) -0.001(10) 0.060(9) -0.022(13)
C66 0.125(16) 0.39(4) 0.39(4) -0.17(3) 0.14(2) -0.06(2)
C71 0.099(7) 0.077(6) 0.068(5) -0.008(4) 0.053(5) -0.012(5)
P2 0.117(2) 0.0420(10) 0.0484(11) 0.0055(8) 0.0222(12) 0.0106(11)
F2 0.202(7) 0.073(3) 0.083(4) 0.037(3) 0.081(4) 0.034(4)

loop_
_atom_type_symbol
_atom_type_description
_atom_type_scat_dispersion_real
_atom_type_scat_dispersion_imag
_atom_type_scat_source
C C 0.0033 0.0016 'International Tables Vol C Tables 4.2.6.8 and 6.1.1.4'
H H 0.0000 0.0000 'International Tables Vol C Tables 4.2.6.8 and 6.1.1.4'
O O 0.0106 0.0060 'International Tables Vol C Tables 4.2.6.8 and 6.1.1.4'
F F 0.0171 0.0103 'International Tables Vol C Tables 4.2.6.8 and 6.1.1.4'
P P 0.1023 0.0942 'International Tables Vol C Tables 4.2.6.8 and 6.1.1.4'
Ir Ir -1.4442 7.9887 'International Tables Vol C Tables 4.2.6.8 and 6.1.1.4'
Cl Cl 0.1484 0.1585 'International Tables Vol C Tables 4.2.6.8 and 6.1.1.4'

loop_
_geom_angle_atom_site_label_1
_geom_angle_atom_site_label_2
_geom_angle_atom_site_label_3
_geom_angle
_geom_angle_site_symmetry_1
_geom_angle_site_symmetry_3
_geom_angle_publ_flag
C11 Ir1A O1 76.38(19) . . ?
C11 Ir1A C4 97.0(2) . . ?
O1 Ir1A C4 140.9(2) . . ?
C11 Ir1A C3 124.8(2) . . ?
O1 Ir1A C3 156.5(2) . . ?
C4 Ir1A C3 37.8(2) . . ?
C11 Ir1A C5 103.2(2) . . ?
O1 Ir1A C5 105.0(2) . . ?
C4 Ir1A C5 38.1(3) . . ?
C3 Ir1A C5 63.1(2) . . ?
C11 Ir1A C1 136.9(3) . . ?
O1 Ir1A C1 96.1(2) . . ?
C4 Ir1A C1 62.4(2) . . ?
C3 Ir1A C1 61.9(2) . . ?
C5 Ir1A C1 37.0(3) . . ?
C11 Ir1A P1 88.68(18) . . ?
O1 Ir1A P1 90.26(14) . . ?
C4 Ir1A P1 128.5(2) . . ?
C3 Ir1A P1 99.52(18) . . ?
C5 Ir1A P1 162.41(18) . . ?
C1 Ir1A P1 134.2(2) . . ?
C11 Ir1A C2 159.7(2) . . ?
O1 Ir1A C2 119.1(2) . . ?
C4 Ir1A C2 62.6(2) . . ?
C3 Ir1A C2 37.9(2) . . ?
C5 Ir1A C2 61.6(2) . . ?
C1 Ir1A C2 35.7(3) . . ?
P1 Ir1A C2 103.50(19) . . ?
C1 Ir1B C2 41.0(8) . . ?
C1 Ir1B O1 107.8(17) . . ?
C2 Ir1B O1 136(3) . . ?
C1 Ir1B C5 40.7(5) . . ?
C2 Ir1B C5 67.8(8) . . ?
O1 Ir1B C5 110.5(7) . . ?
C1 Ir1B C3 67.6(7) . . ?
C2 Ir1B C3 40.7(4) . . ?
O1 Ir1B C3 175.3(19) . . ?
C5 Ir1B C3 65.5(4) . . ?
C1 Ir1B C4 66.2(5) . . ?
C2 Ir1B C4 66.0(4) . . ?
O1 Ir1B C4 140.3(11) . . ?
C5 Ir1B C4 38.4(4) . . ?
C3 Ir1B C4 37.7(3) . . ?
C1 Ir1B C11 134.9(10) . . ?
C2 Ir1B C11 151.7(16) . . ?
O1 Ir1B C11 70.3(10) . . ?
C5 Ir1B C11 96.0(14) . . ?
C3 Ir1B C11 112.0(19) . . ?
C4 Ir1B C11 86.8(16) . . ?
C1 Ir1B P1 146.0(18) . . ?
C2 Ir1B P1 107.7(7) . . ?
O1 Ir1B P1 87.7(5) . . ?
C5 Ir1B P1 158.1(17) . . ?
C3 Ir1B P1 96.7(7) . . ?
C4 Ir1B P1 119.7(15) . . ?
C11 Ir1B P1 78.4(13) . . ?
C52 P1 C51 106.1(4) . . ?
C52 P1 C53 103.1(4) . . ?
C51 P1 C53 101.4(3) . . ?
C52 P1 Ir1A 113.6(3) . . ?
C51 P1 Ir1A 114.0(3) . . ?
C53 P1 Ir1A 117.1(3) . . ?
C52 P1 Ir1B 121.1(11) . . ?
C51 P1 Ir1B 113.0(4) . . ?
C53 P1 Ir1B 109.9(11) . . ?
C13 O1 Ir1B 125.9(15) . . ?
C13 O1 Ir1A 116.1(3) . . ?
C2 C1 C5 109.5(6) . . ?
C2 C1 C6 125.4(7) . . ?
C5 C1 C6 125.1(7) . . ?
C2 C1 Ir1B 71.5(6) . . ?
C5 C1 Ir1B 74.8(12) . . ?
C6 C1 Ir1B 119.5(10) . . ?
C2 C1 Ir1A 72.8(4) . . ?
C5 C1 Ir1A 69.1(4) . . ?
C6 C1 Ir1A 123.8(4) . . ?
C1 C2 C3 107.4(5) . . ?
C1 C2 C7 126.8(7) . . ?
C3 C2 C7 125.3(6) . . ?
C1 C2 Ir1B 67.5(7) . . ?
C3 C2 Ir1B 74.8(12) . . ?
C7 C2 Ir1B 129.3(8) . . ?
C1 C2 Ir1A 71.5(3) . . ?
C3 C2 Ir1A 67.9(3) . . ?
C7 C2 Ir1A 132.1(5) . . ?
C4 C3 C2 107.6(6) . . ?
C4 C3 C8 125.7(6) . . ?
C2 C3 C8 125.8(6) . . ?
C4 C3 Ir1B 74.1(8) . . ?
C2 C3 Ir1B 64.5(14) . . ?
C8 C3 Ir1B 134.9(8) . . ?
C4 C3 Ir1A 70.5(3) . . ?
C2 C3 Ir1A 74.2(3) . . ?
C8 C3 Ir1A 129.3(5) . . ?
C3 C4 C5 107.7(5) . . ?
C3 C4 C9 125.2(7) . . ?
C5 C4 C9 127.0(6) . . ?
C3 C4 Ir1A 71.7(3) . . ?
C5 C4 Ir1A 71.8(3) . . ?
C9 C4 Ir1A 123.2(4) . . ?
C3 C4 Ir1B 68.2(6) . . ?
C5 C4 Ir1B 65.8(8) . . ?
C9 C4 Ir1B 132.7(14) . . ?
C1 C5 C4 107.7(6) . . ?
C1 C5 C10 126.3(8) . . ?
C4 C5 C10 125.8(7) . . ?
C1 C5 Ir1B 64.4(15) . . ?
C4 C5 Ir1B 75.8(10) . . ?
C10 C5 Ir1B 129.0(7) . . ?
C1 C5 Ir1A 73.8(4) . . ?
C4 C5 Ir1A 70.1(3) . . ?
C10 C5 Ir1A 125.7(4) . . ?
C1 C6 H6A 109.5 . . ?
C1 C6 H6B 109.5 . . ?
H6A C6 H6B 109.5 . . ?
C1 C6 H6C 109.5 . . ?
H6A C6 H6C 109.5 . . ?
H6B C6 H6C 109.5 . . ?
C2 C7 H7A 109.5 . . ?
C2 C7 H7B 109.5 . . ?
H7A C7 H7B 109.5 . . ?
C2 C7 H7C 109.5 . . ?
H7A C7 H7C 109.5 . . ?
H7B C7 H7C 109.5 . . ?
C3 C8 H8A 109.5 . . ?
C3 C8 H8B 109.5 . . ?
H8A C8 H8B 109.5 . . ?
C3 C8 H8C 109.5 . . ?
H8A C8 H8C 109.5 . . ?
H8B C8 H8C 109.5 . . ?
C4 C9 H9A 109.5 . . ?
C4 C9 H9B 109.5 . . ?
H9A C9 H9B 109.5 . . ?
C4 C9 H9C 109.5 . . ?
H9A C9 H9C 109.5 . . ?
H9B C9 H9C 109.5 . . ?
C31 C00P C35 120.4(5) . . ?
C31 C00P C27 120.4(6) . . ?
C35 C00P C27 119.2(6) . . ?
C5 C10 H10A 109.5 . . ?
C5 C10 H10B 109.5 . . ?
H10A C10 H10B 109.5 . . ?
C5 C10 H10C 109.5 . . ?
H10A C10 H10C 109.5 . . ?
H10B C10 H10C 109.5 . . ?
C12 C11 Ir1A 118.6(4) . . ?
C12 C11 Ir1B 114.6(7) . . ?
C12 C11 H11 120.7 . . ?
Ir1A C11 H11 120.7 . . ?
C11 C12 C13 112.2(5) . . ?
C11 C12 C41 123.4(5) . . ?
C13 C12 C41 124.2(4) . . ?
O1 C13 C12 116.6(4) . . ?
O1 C13 C21 119.1(4) . . ?
C12 C13 C21 124.2(4) . . ?
C22 C21 C34 119.4(5) . . ?
C22 C21 C13 118.4(5) . . ?
C34 C21 C13 122.0(5) . . ?
C23 C22 C21 121.5(5) . . ?
C23 C22 H22 119.2 . . ?
C21 C22 H22 119.2 . . ?
C24 C23 C22 120.3(5) . . ?
C24 C23 H23 119.8 . . ?
C22 C23 H23 119.8 . . ?
C23 C24 C35 120.0(5) . . ?
C23 C24 C25 121.1(5) . . ?
C35 C24 C25 118.9(5) . . ?
C26 C25 C24 120.6(6) . . ?
C26 C25 H25 119.7 . . ?
C24 C25 H25 119.7 . . ?
C25 C26 C27 121.8(5) . . ?
C25 C26 H26 119.1 . . ?
C27 C26 H26 119.1 . . ?
C28 C27 C26 122.5(6) . . ?
C28 C27 C00P 118.1(6) . . ?
C26 C27 C00P 119.4(6) . . ?
C29 C28 C27 121.5(6) . . ?
C29 C28 H28 119.2 . . ?
C27 C28 H28 119.2 . . ?
C30 C29 C28 119.9(7) . . ?
C30 C29 H29 120.0 . . ?
C28 C29 H29 120.0 . . ?
C29 C30 C31 121.4(7) . . ?
C29 C30 H30 119.3 . . ?
C31 C30 H30 119.3 . . ?
C00P C31 C30 118.5(6) . . ?
C00P C31 C32 118.5(6) . . ?
C30 C31 C32 123.0(6) . . ?
C33 C32 C31 121.7(6) . . ?
C33 C32 H32 119.1 . . ?
C31 C32 H32 119.1 . . ?
C32 C33 C34 122.1(6) . . ?
C32 C33 H33 118.9 . . ?
C34 C33 H33 118.9 . . ?
C21 C34 C35 119.1(5) . . ?
C21 C34 C33 123.9(5) . . ?
C35 C34 C33 116.9(5) . . ?
C00P C35 C24 120.1(5) . . ?
C00P C35 C34 120.4(5) . . ?
C24 C35 C34 119.6(5) . . ?
C46 C41 C42 120.5(5) . . ?
C46 C41 C12 118.3(5) . . ?
C42 C41 C12 121.0(5) . . ?
C43 C42 C41 118.5(6) . . ?
C43 C42 C47 119.5(6) . . ?
C41 C42 C47 121.9(5) . . ?
C44 C43 C42 122.2(6) . . ?
C44 C43 H43 118.9 . . ?
C42 C43 H43 118.9 . . ?
C43 C44 C45 118.3(6) . . ?
C43 C44 C48 121.9(7) . . ?
C45 C44 C48 119.7(7) . . ?
C44 C45 C46 121.7(6) . . ?
C44 C45 H45 119.1 . . ?
C46 C45 H45 119.1 . . ?
C41 C46 C45 118.6(6) . . ?
C41 C46 C49 121.6(5) . . ?
C45 C46 C49 119.8(6) . . ?
C42 C47 H47A 109.5 . . ?
C42 C47 H47B 109.5 . . ?
H47A C47 H47B 109.5 . . ?
C42 C47 H47C 109.5 . . ?
H47A C47 H47C 109.5 . . ?
H47B C47 H47C 109.5 . . ?
C44 C48 H48A 109.5 . . ?
C44 C48 H48B 109.5 . . ?
H48A C48 H48B 109.5 . . ?
C44 C48 H48C 109.5 . . ?
H48A C48 H48C 109.5 . . ?
H48B C48 H48C 109.5 . . ?
C46 C49 H49A 109.5 . . ?
C46 C49 H49B 109.5 . . ?
H49A C49 H49B 109.5 . . ?
C46 C49 H49C 109.5 . . ?
H49A C49 H49C 109.5 . . ?
H49B C49 H49C 109.5 . . ?
P1 C51 H51A 109.5 . . ?
P1 C51 H51B 109.5 . . ?
H51A C51 H51B 109.5 . . ?
P1 C51 H51C 109.5 . . ?
H51A C51 H51C 109.5 . . ?
H51B C51 H51C 109.5 . . ?
P1 C52 H52A 109.5 . . ?
P1 C52 H52B 109.5 . . ?
H52A C52 H52B 109.5 . . ?
P1 C52 H52C 109.5 . . ?
H52A C52 H52C 109.5 . . ?
H52B C52 H52C 109.5 . . ?
P1 C53 H53A 109.5 . . ?
P1 C53 H53B 109.5 . . ?
H53A C53 H53B 109.5 . . ?
P1 C53 H53C 109.5 . . ?
H53A C53 H53C 109.5 . . ?
H53B C53 H53C 109.5 . . ?
C66 C61 C62 119.7(17) . . ?
C66 C61 H1A 107.4 . . ?
C62 C61 H1A 107.4 . . ?
C66 C61 H1B 107.4 . . ?
C62 C61 H1B 107.4 . . ?
H1A C61 H1B 106.9 . . ?
C63 C62 C61 117.0(13) . . ?
C63 C62 H62A 108.1 . . ?
C61 C62 H62A 108.1 . . ?
C63 C62 H62B 108.1 . . ?
C61 C62 H62B 108.1 . . ?
H62A C62 H62B 107.3 . . ?
C62 C63 C64 112.4(14) . . ?
C62 C63 H63A 109.1 . . ?
C64 C63 H63A 109.1 . . ?
C62 C63 H63B 109.1 . . ?
C64 C63 H63B 109.1 . . ?
H63A C63 H63B 107.9 . . ?
C63 C64 H64A 109.5 . . ?
C63 C64 H64B 109.5 . . ?
H64A C64 H64B 109.5 . . ?
C63 C64 H64C 109.5 . . ?
H64A C64 H64C 109.5 . . ?
H64B C64 H64C 109.5 . . ?
C61 C66 H66A 109.5 . . ?
C61 C66 H66B 109.5 . . ?
H66A C66 H66B 109.5 . . ?
C61 C66 H66C 109.5 . . ?
H66A C66 H66C 109.5 . . ?
H66B C66 H66C 109.5 . . ?
Cl1 C71 Cl2 111.3(5) . . ?
Cl1 C71 H71A 109.4 . . ?
Cl2 C71 H71A 109.4 . . ?
Cl1 C71 H71B 109.4 . . ?
Cl2 C71 H71B 109.4 . . ?
H71A C71 H71B 108.0 . . ?
F2 P2 F4 95.3(4) . . ?
F2 P2 F3 94.5(4) . . ?
F4 P2 F3 93.2(5) . . ?
F2 P2 F1 90.5(3) . . ?
F4 P2 F1 94.7(4) . . ?
F3 P2 F1 170.2(5) . . ?
F2 P2 F5 172.7(4) . . ?
F4 P2 F5 90.9(4) . . ?
F3 P2 F5 88.9(4) . . ?
F1 P2 F5 85.3(4) . . ?
F2 P2 F010 86.8(4) . . ?
F4 P2 F010 177.5(4) . . ?
F3 P2 F010 85.2(5) . . ?
F1 P2 F010 86.6(4) . . ?
F5 P2 F010 87.1(4) . . ?

loop_
_geom_bond_atom_site_label_1
_geom_bond_atom_site_label_2
_geom_bond_distance
_geom_bond_site_symmetry_2
_geom_bond_publ_flag
Cl1 C71 1.738(9) . ?
Ir1A C11 2.004(5) . ?
Ir1A O1 2.096(4) . ?
Ir1A C4 2.183(5) . ?
Ir1A C3 2.199(5) . ?
Ir1A C5 2.206(6) . ?
Ir1A C1 2.267(7) . ?
Ir1A P1 2.282(2) . ?
Ir1A C2 2.283(6) . ?
Ir1B C1 1.97(4) . ?
Ir1B C2 2.02(4) . ?
Ir1B O1 2.052(12) . ?
Ir1B C5 2.102(13) . ?
Ir1B C3 2.157(11) . ?
Ir1B C4 2.23(2) . ?
Ir1B C11 2.33(5) . ?
Ir1B P1 2.41(2) . ?
P1 C52 1.803(9) . ?
P1 C51 1.808(7) . ?
P1 C53 1.826(7) . ?
F1 P2 1.556(5) . ?
O1 C13 1.271(6) . ?
C1 C2 1.394(10) . ?
C1 C5 1.422(10) . ?
C1 C6 1.486(10) . ?
Cl2 C71 1.739(10) . ?
C2 C3 1.458(9) . ?
C2 C7 1.506(9) . ?
F3 P2 1.546(6) . ?
C3 C4 1.420(8) . ?
C3 C8 1.492(9) . ?
F4 P2 1.544(6) . ?
C4 C5 1.432(10) . ?
C4 C9 1.492(9) . ?
F5 P2 1.583(7) . ?
C5 C10 1.499(10) . ?
C6 H6A 0.9800 . ?
C6 H6B 0.9800 . ?
C6 H6C 0.9800 . ?
C7 H7A 0.9800 . ?
C7 H7B 0.9800 . ?
C7 H7C 0.9800 . ?
C8 H8A 0.9800 . ?
C8 H8B 0.9800 . ?
C8 H8C 0.9800 . ?
C9 H9A 0.9800 . ?
C9 H9B 0.9800 . ?
C9 H9C 0.9800 . ?
C00P C31 1.403(9) . ?
C00P C35 1.422(8) . ?
C00P C27 1.429(8) . ?
F010 P2 1.639(8) . ?
C10 H10A 0.9800 . ?
C10 H10B 0.9800 . ?
C10 H10C 0.9800 . ?
C11 C12 1.351(7) . ?
C11 H11 0.9500 . ?
C12 C13 1.453(7) . ?
C12 C41 1.495(7) . ?
C13 C21 1.472(7) . ?
C21 C22 1.396(7) . ?
C21 C34 1.414(8) . ?
C22 C23 1.387(7) . ?
C22 H22 0.9500 . ?
C23 C24 1.384(8) . ?
C23 H23 0.9500 . ?
C24 C35 1.422(8) . ?
C24 C25 1.450(7) . ?
C25 C26 1.343(9) . ?
C25 H25 0.9500 . ?
C26 C27 1.423(9) . ?
C26 H26 0.9500 . ?
C27 C28 1.406(10) . ?
C28 C29 1.383(11) . ?
C28 H28 0.9500 . ?
C29 C30 1.375(10) . ?
C29 H29 0.9500 . ?
C30 C31 1.416(9) . ?
C30 H30 0.9500 . ?
C31 C32 1.425(9) . ?
C32 C33 1.336(9) . ?
C32 H32 0.9500 . ?
C33 C34 1.444(8) . ?
C33 H33 0.9500 . ?
C34 C35 1.425(7) . ?
C41 C46 1.395(9) . ?
C41 C42 1.407(9) . ?
C42 C43 1.389(8) . ?
C42 C47 1.510(9) . ?
C43 C44 1.376(10) . ?
C43 H43 0.9500 . ?
C44 C45 1.392(10) . ?
C44 C48 1.509(9) . ?
C45 C46 1.397(8) . ?
C45 H45 0.9500 . ?
C46 C49 1.501(9) . ?
C47 H47A 0.9800 . ?
C47 H47B 0.9800 . ?
C47 H47C 0.9800 . ?
C48 H48A 0.9800 . ?
C48 H48B 0.9800 . ?
C48 H48C 0.9800 . ?
C49 H49A 0.9800 . ?
C49 H49B 0.9800 . ?
C49 H49C 0.9800 . ?
C51 H51A 0.9800 . ?
C51 H51B 0.9800 . ?
C51 H51C 0.9800 . ?
C52 H52A 0.9800 . ?
C52 H52B 0.9800 . ?
C52 H52C 0.9800 . ?
C53 H53A 0.9800 . ?
C53 H53B 0.9800 . ?
C53 H53C 0.9800 . ?
C61 C66 1.46(2) . ?
C61 C62 1.570(19) . ?
C61 H1A 0.9900 . ?
C61 H1B 0.9900 . ?
C62 C63 1.445(17) . ?
C62 H62A 0.9900 . ?
C62 H62B 0.9900 . ?
C63 C64 1.473(17) . ?
C63 H63A 0.9900 . ?
C63 H63B 0.9900 . ?
C64 H64A 0.9800 . ?
C64 H64B 0.9800 . ?
C64 H64C 0.9800 . ?
C66 H66A 0.9800 . ?
C66 H66B 0.9800 . ?
C66 H66C 0.9800 . ?
C71 H71A 0.9900 . ?
C71 H71B 0.9900 . ?
P2 F2 1.530(5) . ?
